data_2203155
loop_
_publ_author_name
'Parvez, Masood'
'Ahmad, Viqar Uddin'
'Hussain, Javid'
'Hussain, Hidayat'
'Farooq, Umar'

_publ_section_title
;
 3,7,17-Tri-<i>O</i>-acetyl-5-<i>O</i>-butanoyl-13,15-dihydroxymyrisinol
;
_journal_issue 2
_journal_name_full 'Acta Crystallographica Section E'
_journal_page_first o148
_journal_page_last o150
_journal_paper_doi 10.1107/S1600536803028770
_journal_volume 60
_journal_year 2004
_chemical_formula_iupac 'C30 H42 O11'
_chemical_formula_moiety 'C30 H42 O11'
_chemical_formula_sum 'C30 H42 O11'
_chemical_formula_weight 578.64
_chemical_name_systematic
;
3,7,17-O-triacetyl-5-O-butanoyl-13,15-dihydroxymyrisinol
;
_space_group_IT_number 19
_symmetry_cell_setting orthorhombic
_symmetry_space_group_name_Hall 'P 2ac 2ab'
_symmetry_space_group_name_H-M 'P 21 21 21'
_atom_sites_solution_hydrogens geom
_atom_sites_solution_primary direct
_atom_sites_solution_secondary difmap
_cell_angle_alpha 90.00
_cell_angle_beta 90.00
_cell_angle_gamma 90.00
_cell_formula_units_Z 4
_cell_length_a 10.389(3)
_cell_length_b 14.745(4)
_cell_length_c 19.531(7)
_cell_measurement_reflns_used 5134
_cell_measurement_temperature 295(2)
_cell_measurement_theta_max 25.0
_cell_measurement_theta_min 2.1
_cell_volume 2991.9(16)
_computing_cell_refinement 'HKL DENZO (Otwinowski & Minor, 1997)'
_computing_data_collection 'COLLECT (Hooft, 1998)'
_computing_data_reduction 'SCALEPACK (Otwinowski & Minor, 1997)'
_computing_molecular_graphics 'ORTEPII (Johnson, 1976)'
_computing_publication_material SHELXL97
_computing_structure_refinement 'SHELXL97 (Sheldrick, 1997)'
_computing_structure_solution 'SAPI91 (Fan, 1991)'
_diffrn_ambient_temperature 295(2)
_diffrn_measured_fraction_theta_full 0.986
_diffrn_measured_fraction_theta_max 0.986
_diffrn_measurement_device_type 'Nonius KappaCCD'
_diffrn_measurement_method '\w and \f'
_diffrn_radiation_monochromator graphite
_diffrn_radiation_source 'fine-focus sealed tube'
_diffrn_radiation_type MoK\a
_diffrn_radiation_wavelength 0.71073
_diffrn_reflns_av_R_equivalents 0.024
_diffrn_reflns_av_sigmaI/netI 0.045
_diffrn_reflns_limit_h_max 12
_diffrn_reflns_limit_h_min -12
_diffrn_reflns_limit_k_max 17
_diffrn_reflns_limit_k_min -17
_diffrn_reflns_limit_l_max 22
_diffrn_reflns_limit_l_min -23
_diffrn_reflns_number 5134
_diffrn_reflns_theta_full 25.0
_diffrn_reflns_theta_max 25.0
_diffrn_reflns_theta_min 2.1
_diffrn_standards_number 0
_exptl_absorpt_coefficient_mu 0.097
_exptl_absorpt_correction_type none
_exptl_crystal_colour colourless
_exptl_crystal_density_diffrn 1.285
_exptl_crystal_density_method 'not measured'
_exptl_crystal_description block
_exptl_crystal_F_000 1240
_exptl_crystal_size_max 0.10
_exptl_crystal_size_mid 0.09
_exptl_crystal_size_min 0.08
_refine_diff_density_max 0.42
_refine_diff_density_min -0.33
_refine_ls_extinction_coef 0.019(4)
_refine_ls_extinction_expression Fc^*^=kFc[1+0.001xFc^2^\l^3^/sin(2\q)]^-1/4^
_refine_ls_extinction_method SHELXL97
_refine_ls_goodness_of_fit_ref 1.07
_refine_ls_hydrogen_treatment constr
_refine_ls_matrix_type full
_refine_ls_number_parameters 369
_refine_ls_number_reflns 2943
_refine_ls_number_restraints 0
_refine_ls_restrained_S_all 1.07
_refine_ls_R_factor_all 0.062
_refine_ls_R_factor_gt 0.048
_refine_ls_shift/su_max 0.00
_refine_ls_shift/su_mean 0.00
_refine_ls_structure_factor_coef Fsqd
_refine_ls_weighting_details 'calc w = 1/[\s^2^(Fo^2^)+(0.0808P)^2^+0.577P] where P = (Fo^2^+2Fc^2^)/3'
_refine_ls_weighting_scheme calc
_refine_ls_wR_factor_gt 0.126
_refine_ls_wR_factor_ref 0.139
_reflns_number_gt 2416
_reflns_number_total 2943
_reflns_threshold_expression I>2\s(I)
_cod_data_source_file cf6314.cif
_cod_data_source_block I
_cod_depositor_comments
;
The following automatic conversions were performed:
'_symmetry_cell_setting' value 'Orthorhombic' changed to 'orthorhombic'
according to '/home/saulius/struct/CIF-dictionaries/cif_core.dic'
dictionary named 'cif_core.dic' version 2.4.1 from 2010-06-29.

Automatic conversion script
Id: cif_fix_enum 1527 2010-12-29 10:47:43Z saulius 

The following automatic conversions were performed:

'_symmetry_cell_setting' value 'Orthorhombic' changed to
'orthorhombic' according to
/home/saulius/struct/CIF-dictionaries/cif_core.dic dictionary named
'cif_core.dic' version 2.4.1 from 2010-06-29.

Automatic conversion script
Id: cif_fix_values 1715 2011-07-08 13:25:40Z adriana 
;
_cod_database_code 2203155
_cod_database_fobs_code 2203155

loop_
_symmetry_equiv_pos_as_xyz
'x, y, z'
'-x+1/2, -y, z+1/2'
'x+1/2, -y+1/2, -z'
'-x, y+1/2, -z+1/2'

loop_
_atom_site_label
_atom_site_fract_x
_atom_site_fract_y
_atom_site_fract_z
_atom_site_U_iso_or_equiv
_atom_site_adp_type
_atom_site_calc_flag
_atom_site_refinement_flags
_atom_site_occupancy
_atom_site_disorder_assembly
_atom_site_disorder_group
_atom_site_type_symbol
O1 0.2155(2) 0.45509(17) 1.43342(13) 0.0448(6) Uani d . 1 . . O
H1A 0.2077 0.4406 1.4737 0.067 Uiso calc R 1 . . H
O2 0.1482(2) 0.52681(17) 1.30090(12) 0.0442(6) Uani d . 1 . . O
O3 0.1217(3) 0.5742(2) 1.19268(15) 0.0729(9) Uani d . 1 . . O
O4 0.4575(3) 0.47766(19) 1.26385(13) 0.0531(7) Uani d . 1 . . O
O5 0.3132(4) 0.3923(2) 1.20824(15) 0.0758(10) Uani d . 1 . . O
O6 0.6297(2) 0.54490(17) 1.39364(13) 0.0456(6) Uani d . 1 . . O
O7 0.8416(3) 0.5593(3) 1.3928(3) 0.1080(16) Uani d . 1 . . O
O8 0.4157(2) 0.26784(16) 1.32546(13) 0.0456(6) Uani d . 1 . . O
O9 0.4764(3) 0.2043(2) 1.22632(17) 0.0716(9) Uani d . 1 . . O
O10 0.3657(3) 0.41340(18) 1.54916(12) 0.0465(6) Uani d . 1 . . O
H10A 0.3872 0.4236 1.5888 0.070 Uiso calc R 1 . . H
O11 0.4262(3) 0.61261(17) 1.50587(15) 0.0607(8) Uani d . 1 . . O
C1 0.2858(3) 0.5375(2) 1.42898(18) 0.0388(8) Uani d . 1 . . C
C2 0.1939(4) 0.6205(3) 1.4293(2) 0.0513(10) Uani d . 1 . . C
H2A 0.1060 0.6009 1.4371 0.062 Uiso calc R 1 . . H
H2B 0.2179 0.6623 1.4654 0.062 Uiso calc R 1 . . H
C3 0.2051(4) 0.6665(2) 1.3599(2) 0.0478(9) Uani d . 1 . . C
H3 0.2742 0.7116 1.3632 0.057 Uiso calc R 1 . . H
C4 0.2522(3) 0.5908(2) 1.3128(2) 0.0429(9) Uani d . 1 . . C
H4 0.2893 0.6140 1.2701 0.051 Uiso calc R 1 . . H
C5 0.3519(3) 0.5435(2) 1.35785(17) 0.0365(8) Uani d . 1 . . C
H5 0.4252 0.5849 1.3625 0.044 Uiso calc R 1 . . H
C6 0.4039(3) 0.4543(2) 1.33116(16) 0.0384(8) Uani d . 1 . . C
H6 0.3321 0.4121 1.3248 0.046 Uiso calc R 1 . . H
C7 0.5149(3) 0.4043(2) 1.37080(18) 0.0376(8) Uani d . 1 . . C
C8 0.5386(3) 0.3161(2) 1.32846(19) 0.0421(8) Uani d . 1 . . C
H8 0.5644 0.3328 1.2819 0.050 Uiso calc R 1 . . H
C9 0.6375(4) 0.2559(2) 1.3580(2) 0.0491(9) Uani d . 1 . . C
H9 0.6930 0.2240 1.3295 0.059 Uiso calc R 1 . . H
C10 0.6470(4) 0.2478(2) 1.4245(2) 0.0482(9) Uani d . 1 . . C
H10 0.7091 0.2082 1.4413 0.058 Uiso calc R 1 . . H
C11 0.5650(4) 0.2976(2) 1.47587(19) 0.0443(9) Uani d . 1 . . C
H11 0.6247 0.3271 1.5078 0.053 Uiso calc R 1 . . H
C12 0.4765(3) 0.3752(2) 1.44602(16) 0.0355(7) Uani d . 1 . . C
H12 0.3911 0.3476 1.4416 0.043 Uiso calc R 1 . . H
C13 0.4603(3) 0.4511(2) 1.50307(17) 0.0376(8) Uani d . 1 . . C
C14 0.3940(4) 0.5406(2) 1.48124(17) 0.0401(8) Uani d . 1 . . C
C15 0.0840(5) 0.7159(3) 1.3362(2) 0.0696(13) Uani d . 1 . . C
H15A 0.0994 0.7432 1.2924 0.084 Uiso calc R 1 . . H
H15B 0.0620 0.7621 1.3688 0.084 Uiso calc R 1 . . H
H15C 0.0143 0.6734 1.3326 0.084 Uiso calc R 1 . . H
C16 0.0930(4) 0.5246(3) 1.2396(2) 0.0544(10) Uani d . 1 . . C
C17 -0.0071(6) 0.4530(4) 1.2363(3) 0.0793(15) Uani d . 1 . . C
H17A -0.0461 0.4532 1.1917 0.095 Uiso calc R 1 . . H
H17B -0.0716 0.4646 1.2704 0.095 Uiso calc R 1 . . H
H17C 0.0316 0.3950 1.2446 0.095 Uiso calc R 1 . . H
C18 0.3985(5) 0.4476(3) 1.2078(2) 0.0636(12) Uani d . 1 B . C
C19 0.4519(8) 0.4924(4) 1.1443(2) 0.092(2) Uani d . 1 . . C
H19A 0.4026 0.5472 1.1360 0.111 Uiso calc R 1 A 1 H
H19B 0.5397 0.5108 1.1540 0.111 Uiso calc R 1 A 1 H
C20 0.4530(13) 0.4404(10) 1.0822(8) 0.092(3) Uiso d P 0.50 B 1 C
H20A 0.4717 0.4802 1.0439 0.110 Uiso calc PR 0.50 B 1 H
H20B 0.3684 0.4144 1.0749 0.110 Uiso calc PR 0.50 B 1 H
C21 0.5559(15) 0.3620(11) 1.0844(8) 0.114(3) Uiso d P 0.50 B 1 C
H21A 0.5834 0.3482 1.0386 0.171 Uiso calc PR 0.50 B 1 H
H21B 0.5183 0.3090 1.1048 0.171 Uiso calc PR 0.50 B 1 H
H21C 0.6286 0.3812 1.1111 0.171 Uiso calc PR 0.50 B 1 H
C20' 0.5056(13) 0.4363(11) 1.0922(8) 0.092(3) Uiso d P 0.50 B 2 C
H20C 0.4398 0.3954 1.0752 0.110 Uiso calc PR 0.50 B 2 H
H20D 0.5337 0.4740 1.0543 0.110 Uiso calc PR 0.50 B 2 H
C21' 0.6070(15) 0.3870(11) 1.1157(8) 0.114(3) Uiso d P 0.50 B 2 C
H21D 0.6545 0.3631 1.0776 0.171 Uiso calc PR 0.50 B 2 H
H21E 0.5760 0.3380 1.1435 0.171 Uiso calc PR 0.50 B 2 H
H21F 0.6621 0.4253 1.1426 0.171 Uiso calc PR 0.50 B 2 H
C22 0.6436(4) 0.4544(2) 1.3666(2) 0.0440(8) Uani d . 1 . . C
H22A 0.7082 0.4217 1.3926 0.053 Uiso calc R 1 . . H
H22B 0.6718 0.4573 1.3193 0.053 Uiso calc R 1 . . H
C23 0.7392(4) 0.5917(3) 1.4039(2) 0.0573(11) Uani d . 1 . . C
C24 0.7133(5) 0.6857(3) 1.4279(3) 0.0718(13) Uani d . 1 . . C
H24A 0.7934 0.7169 1.4348 0.086 Uiso calc R 1 . . H
H24B 0.6665 0.6837 1.4703 0.086 Uiso calc R 1 . . H
H24C 0.6633 0.7173 1.3941 0.086 Uiso calc R 1 . . H
C25 0.3973(4) 0.2148(3) 1.2704(2) 0.0539(10) Uani d . 1 . . C
C26 0.2679(5) 0.1721(4) 1.2717(3) 0.0838(16) Uani d . 1 . . C
H26A 0.2577 0.1343 1.2320 0.101 Uiso calc R 1 . . H
H26B 0.2030 0.2184 1.2715 0.101 Uiso calc R 1 . . H
H26C 0.2594 0.1359 1.3123 0.101 Uiso calc R 1 . . H
C27 0.4921(4) 0.2259(3) 1.5174(2) 0.0546(11) Uani d . 1 . . C
C28 0.4113(5) 0.1675(3) 1.4857(3) 0.0688(13) Uani d . 1 . . C
H28A 0.3704 0.1222 1.5108 0.083 Uiso calc R 1 . . H
H28B 0.3967 0.1725 1.4389 0.083 Uiso calc R 1 . . H
C29 0.5186(6) 0.2207(4) 1.5918(2) 0.0832(16) Uani d . 1 . . C
H29A 0.4672 0.1735 1.6118 0.100 Uiso calc R 1 . . H
H29B 0.4975 0.2776 1.6129 0.100 Uiso calc R 1 . . H
H29C 0.6081 0.2077 1.5989 0.100 Uiso calc R 1 . . H
C30 0.5818(4) 0.4738(3) 1.54311(19) 0.0461(9) Uani d . 1 . . C
H30A 0.6453 0.4984 1.5126 0.055 Uiso calc R 1 . . H
H30B 0.6148 0.4198 1.5642 0.055 Uiso calc R 1 . . H
H30C 0.5619 0.5177 1.5779 0.055 Uiso calc R 1 . . H

loop_
_atom_site_aniso_label
_atom_site_aniso_U_11
_atom_site_aniso_U_22
_atom_site_aniso_U_33
_atom_site_aniso_U_12
_atom_site_aniso_U_13
_atom_site_aniso_U_23
O1 0.0443(12) 0.0476(14) 0.0425(14) -0.0036(12) 0.0010(12) 0.0031(12)
O2 0.0487(13) 0.0476(14) 0.0362(13) -0.0041(12) -0.0060(11) 0.0050(11)
O3 0.095(2) 0.079(2) 0.0446(16) -0.012(2) -0.0178(17) 0.0165(15)
O4 0.0705(17) 0.0586(16) 0.0303(13) 0.0118(15) 0.0101(13) 0.0056(12)
O5 0.111(3) 0.073(2) 0.0434(18) 0.012(2) -0.0158(18) -0.0110(16)
O6 0.0451(13) 0.0400(13) 0.0517(15) -0.0028(12) -0.0007(12) -0.0044(12)
O7 0.0480(18) 0.076(2) 0.200(5) -0.0131(19) 0.013(2) -0.031(3)
O8 0.0532(14) 0.0417(13) 0.0418(14) -0.0012(12) 0.0007(12) -0.0098(11)
O9 0.086(2) 0.070(2) 0.0586(19) 0.0132(18) 0.0019(18) -0.0292(16)
O10 0.0539(14) 0.0530(15) 0.0324(13) -0.0099(13) 0.0064(12) 0.0010(12)
O11 0.080(2) 0.0425(15) 0.0597(17) 0.0059(15) -0.0174(16) -0.0152(13)
C1 0.0452(17) 0.0354(17) 0.0360(18) 0.0031(16) 0.0027(15) -0.0029(15)
C2 0.056(2) 0.047(2) 0.050(2) 0.0134(19) -0.0001(19) -0.0062(18)
C3 0.054(2) 0.0334(18) 0.057(2) 0.0039(17) -0.0028(19) 0.0040(17)
C4 0.0442(19) 0.0373(17) 0.047(2) -0.0031(17) -0.0007(16) 0.0054(16)
C5 0.0407(17) 0.0360(17) 0.0329(18) 0.0013(16) -0.0011(14) 0.0038(15)
C6 0.0483(18) 0.0396(18) 0.0272(17) 0.0031(17) 0.0018(15) 0.0013(14)
C7 0.0420(18) 0.0339(16) 0.0368(19) 0.0023(16) 0.0022(15) -0.0026(15)
C8 0.0455(19) 0.0406(18) 0.040(2) -0.0013(17) 0.0060(17) -0.0080(16)
C9 0.051(2) 0.042(2) 0.055(2) 0.0087(18) 0.0096(19) -0.0077(19)
C10 0.0427(19) 0.039(2) 0.063(3) 0.0070(17) -0.0007(19) -0.0019(18)
C11 0.0471(19) 0.0433(19) 0.042(2) 0.0069(17) -0.0054(17) -0.0002(16)
C12 0.0388(16) 0.0335(16) 0.0341(18) 0.0033(15) 0.0007(14) -0.0037(14)
C13 0.0438(17) 0.0384(17) 0.0306(17) -0.0021(16) 0.0011(14) 0.0007(15)
C14 0.0510(19) 0.0377(18) 0.0316(17) 0.0005(17) 0.0020(15) -0.0037(15)
C15 0.073(3) 0.062(3) 0.074(3) 0.020(3) -0.004(3) 0.010(2)
C16 0.068(2) 0.053(2) 0.043(2) 0.000(2) -0.010(2) 0.0042(19)
C17 0.087(3) 0.087(3) 0.064(3) -0.027(3) -0.022(3) 0.001(3)
C18 0.093(3) 0.058(3) 0.040(2) 0.020(3) 0.002(2) -0.005(2)
C19 0.151(6) 0.088(4) 0.039(2) 0.028(4) 0.015(3) 0.012(2)
C22 0.0443(18) 0.0415(19) 0.046(2) 0.0009(17) 0.0097(17) -0.0015(17)
C23 0.050(2) 0.051(2) 0.071(3) -0.015(2) -0.001(2) -0.002(2)
C24 0.087(3) 0.053(2) 0.076(3) -0.014(3) -0.001(3) -0.011(2)
C25 0.071(3) 0.042(2) 0.048(2) 0.009(2) -0.009(2) -0.0144(18)
C26 0.088(3) 0.076(3) 0.087(4) -0.025(3) -0.013(3) -0.022(3)
C27 0.062(2) 0.048(2) 0.054(2) 0.018(2) 0.008(2) 0.0111(18)
C28 0.071(3) 0.054(2) 0.081(3) -0.013(2) 0.019(3) 0.011(2)
C29 0.108(4) 0.081(3) 0.060(3) 0.028(3) 0.008(3) 0.025(3)
C30 0.0504(19) 0.046(2) 0.042(2) -0.0014(18) -0.0086(17) -0.0036(17)

loop_
_atom_type_symbol
_atom_type_description
_atom_type_scat_dispersion_real
_atom_type_scat_dispersion_imag
_atom_type_scat_source
C C 0.0033 0.0016 'International Tables Vol C Tables 4.2.6.8 and 6.1.1.4'
H H 0.0000 0.0000 'International Tables Vol C Tables 4.2.6.8 and 6.1.1.4'
O O 0.0106 0.0060 'International Tables Vol C Tables 4.2.6.8 and 6.1.1.4'

loop_
_geom_angle_atom_site_label_1
_geom_angle_atom_site_label_2
_geom_angle_atom_site_label_3
_geom_angle
_geom_angle_publ_flag
C1 O1 H1A 109.5 n
C16 O2 C4 118.8(3) y
C18 O4 C6 118.9(3) y
C23 O6 C22 116.4(3) y
C25 O8 C8 116.0(3) y
C13 O10 H10A 109.5 n
O1 C1 C14 111.4(3) n
O1 C1 C2 111.0(3) n
C14 C1 C2 115.4(3) n
O1 C1 C5 109.3(3) n
C14 C1 C5 105.8(3) n
C2 C1 C5 103.3(3) n
C3 C2 C1 107.5(3) n
C3 C2 H2A 110.2 n
C1 C2 H2A 110.2 n
C3 C2 H2B 110.2 n
C1 C2 H2B 110.2 n
H2A C2 H2B 108.5 n
C2 C3 C15 114.9(4) n
C2 C3 C4 103.6(3) n
C15 C3 C4 115.5(4) n
C2 C3 H3 107.5 n
C15 C3 H3 107.5 n
C4 C3 H3 107.5 n
O2 C4 C3 109.4(3) n
O2 C4 C5 107.5(3) n
C3 C4 C5 101.7(3) n
O2 C4 H4 112.5 n
C3 C4 H4 112.5 n
C5 C4 H4 112.5 n
C6 C5 C4 116.1(3) n
C6 C5 C1 114.6(3) n
C4 C5 C1 104.0(3) n
C6 C5 H5 107.2 n
C4 C5 H5 107.2 n
C1 C5 H5 107.2 n
O4 C6 C5 103.8(3) n
O4 C6 C7 105.8(3) n
C5 C6 C7 119.9(3) n
O4 C6 H6 108.9 n
C5 C6 H6 108.9 n
C7 C6 H6 108.9 n
C22 C7 C8 103.6(3) n
C22 C7 C6 112.9(3) n
C8 C7 C6 104.2(3) n
C22 C7 C12 113.7(3) n
C8 C7 C12 107.8(3) n
C6 C7 C12 113.5(3) n
O8 C8 C9 109.4(3) n
O8 C8 C7 106.8(3) n
C9 C8 C7 113.8(3) n
O8 C8 H8 108.9 n
C9 C8 H8 108.9 n
C7 C8 H8 108.9 n
C10 C9 C8 119.8(3) n
C10 C9 H9 120.1 n
C8 C9 H9 120.1 n
C9 C10 C11 125.0(4) n
C9 C10 H10 117.5 n
C11 C10 H10 117.5 n
C10 C11 C27 107.2(3) n
C10 C11 C12 115.9(3) n
C27 C11 C12 114.0(3) n
C10 C11 H11 106.4 n
C27 C11 H11 106.4 n
C12 C11 H11 106.4 n
C11 C12 C7 113.1(3) n
C11 C12 C13 108.2(3) n
C7 C12 C13 119.2(3) n
C11 C12 H12 105.0 n
C7 C12 H12 105.0 n
C13 C12 H12 105.0 n
O10 C13 C30 109.2(3) n
O10 C13 C14 101.4(3) n
C30 C13 C14 108.8(3) n
O10 C13 C12 103.8(3) n
C30 C13 C12 115.3(3) n
C14 C13 C12 117.0(3) n
O11 C14 C1 119.8(3) n
O11 C14 C13 120.9(3) n
C1 C14 C13 119.2(3) n
C3 C15 H15A 109.5 n
C3 C15 H15B 109.5 n
H15A C15 H15B 109.5 n
C3 C15 H15C 109.5 n
H15A C15 H15C 109.5 n
H15B C15 H15C 109.5 n
O3 C16 O2 124.1(4) n
O3 C16 C17 124.8(4) n
O2 C16 C17 111.1(4) n
C16 C17 H17A 109.5 n
C16 C17 H17B 109.5 n
H17A C17 H17B 109.5 n
C16 C17 H17C 109.5 n
H17A C17 H17C 109.5 n
H17B C17 H17C 109.5 n
O5 C18 O4 124.0(4) n
O5 C18 C19 124.8(5) n
O4 C18 C19 111.2(5) n
C20' C19 C18 118.5(8) n
C20 C19 C18 117.6(8) n
C20' C19 H19A 124.7 n
C20 C19 H19A 107.9 n
C18 C19 H19A 107.9 n
C20' C19 H19B 86.3 n
C20 C19 H19B 107.9 n
C18 C19 H19B 107.9 n
H19A C19 H19B 107.2 n
C19 C20 C21 112.0(11) n
C19 C20 H20A 109.2 n
C21 C20 H20A 109.2 n
C19 C20 H20B 109.2 n
C21 C20 H20B 109.2 n
H20A C20 H20B 107.9 n
C20 C21 H21A 109.5 n
C20 C21 H21B 109.5 n
H21A C21 H21B 109.5 n
C20 C21 H21C 109.5 n
H21A C21 H21C 109.5 n
H21B C21 H21C 109.5 n
C21' C20' C19 111.8(13) n
C21' C20' H20C 109.3 n
C19 C20' H20C 109.3 n
C21' C20' H20D 109.3 n
C19 C20' H20D 109.3 n
H20C C20' H20D 107.9 n
C20' C21' H21D 109.5 n
C20' C21' H21E 109.5 n
H21D C21' H21E 109.5 n
C20' C21' H21F 109.5 n
H21D C21' H21F 109.5 n
H21E C21' H21F 109.5 n
O6 C22 C7 109.8(3) n
O6 C22 H22A 109.7 n
C7 C22 H22A 109.7 n
O6 C22 H22B 109.7 n
C7 C22 H22B 109.7 n
H22A C22 H22B 108.2 n
O7 C23 O6 121.6(4) n
O7 C23 C24 126.5(4) n
O6 C23 C24 111.8(4) n
C23 C24 H24A 109.5 n
C23 C24 H24B 109.5 n
H24A C24 H24B 109.5 n
C23 C24 H24C 109.5 n
H24A C24 H24C 109.5 n
H24B C24 H24C 109.5 n
O9 C25 O8 123.5(4) n
O9 C25 C26 125.3(4) n
O8 C25 C26 111.2(4) n
C25 C26 H26A 109.5 n
C25 C26 H26B 109.5 n
H26A C26 H26B 109.5 n
C25 C26 H26C 109.5 n
H26A C26 H26C 109.5 n
H26B C26 H26C 109.5 n
C28 C27 C29 122.1(4) n
C28 C27 C11 120.3(4) n
C29 C27 C11 117.6(4) n
C27 C28 H28A 120.0 n
C27 C28 H28B 120.0 n
H28A C28 H28B 120.0 n
C27 C29 H29A 109.5 n
C27 C29 H29B 109.5 n
H29A C29 H29B 109.5 n
C27 C29 H29C 109.5 n
H29A C29 H29C 109.5 n
H29B C29 H29C 109.5 n
C13 C30 H30A 109.5 n
C13 C30 H30B 109.5 n
H30A C30 H30B 109.5 n
C13 C30 H30C 109.5 n
H30A C30 H30C 109.5 n
H30B C30 H30C 109.5 n

loop_
_geom_bond_atom_site_label_1
_geom_bond_atom_site_label_2
_geom_bond_distance
_geom_bond_publ_flag
O1 C1 1.421(4) y
O1 H1A 0.820 n
O2 C16 1.328(5) y
O2 C4 1.453(4) y
O3 C16 1.210(5) y
O4 C18 1.330(6) y
O4 C6 1.469(4) y
O5 C18 1.205(6) y
O6 C23 1.346(5) y
O6 C22 1.443(5) y
O7 C23 1.186(5) y
O8 C25 1.344(5) y
O8 C8 1.463(4) y
O9 C25 1.200(5) y
O10 C13 1.444(4) y
O10 H10A 0.820 n
O11 C14 1.212(4) y
C1 C14 1.519(5) n
C1 C2 1.552(5) n
C1 C5 1.552(5) n
C2 C3 1.519(6) n
C2 H2A 0.970 n
C2 H2B 0.970 n
C3 C15 1.526(6) n
C3 C4 1.528(5) n
C3 H3 0.980 n
C4 C5 1.528(5) n
C4 H4 0.980 n
C5 C6 1.515(5) n
C5 H5 0.980 n
C6 C7 1.572(5) n
C6 H6 0.980 n
C7 C22 1.530(5) n
C7 C8 1.561(5) n
C7 C12 1.582(5) n
C8 C9 1.475(5) n
C8 H8 0.980 n
C9 C10 1.306(6) n
C9 H9 0.930 n
C10 C11 1.508(5) n
C10 H10 0.930 n
C11 C27 1.533(5) n
C11 C12 1.580(5) n
C11 H11 0.980 n
C12 C13 1.588(4) n
C12 H12 0.980 n
C13 C30 1.522(5) n
C13 C14 1.549(5) n
C15 H15A 0.960 n
C15 H15B 0.960 n
C15 H15C 0.960 n
C16 C17 1.482(7) n
C17 H17A 0.960 n
C17 H17B 0.960 n
C17 H17C 0.960 n
C18 C19 1.511(7) n
C19 C20' 1.425(16) n
C19 C20 1.435(15) n
C19 H19A 0.970 n
C19 H19B 0.970 n
C20 C21 1.57(2) n
C20 H20A 0.970 n
C20 H20B 0.970 n
C21 H21A 0.960 n
C21 H21B 0.960 n
C21 H21C 0.960 n
C20' C21' 1.360(19) n
C20' H20C 0.970 n
C20' H20D 0.970 n
C21' H21D 0.960 n
C21' H21E 0.960 n
C21' H21F 0.960 n
C22 H22A 0.970 n
C22 H22B 0.970 n
C23 C24 1.488(6) n
C24 H24A 0.960 n
C24 H24B 0.960 n
C24 H24C 0.960 n
C25 C26 1.485(7) n
C26 H26A 0.960 n
C26 H26B 0.960 n
C26 H26C 0.960 n
C27 C28 1.352(6) n
C27 C29 1.480(7) n
C28 H28A 0.930 n
C28 H28B 0.930 n
C29 H29A 0.960 n
C29 H29B 0.960 n
C29 H29C 0.960 n
C30 H30A 0.960 n
C30 H30B 0.960 n
C30 H30C 0.960 n

loop_
_geom_hbond_atom_site_label_D
_geom_hbond_atom_site_label_H
_geom_hbond_atom_site_label_A
_geom_hbond_site_symmetry_A
_geom_hbond_distance_DH
_geom_hbond_distance_HA
_geom_hbond_distance_DA
_geom_hbond_angle_DHA
O1 H1A O10 . 0.82 2.24 2.815(4) 127
O10 H10A O3 2_565 0.82 2.03 2.812(4) 159

loop_
_geom_torsion_atom_site_label_1
_geom_torsion_atom_site_label_2
_geom_torsion_atom_site_label_3
_geom_torsion_atom_site_label_4
_geom_torsion
_geom_torsion_publ_flag
O1 C1 C2 C3 -114.4(3) n
C14 C1 C2 C3 117.6(4) n
C5 C1 C2 C3 2.7(4) n
C1 C2 C3 C15 150.9(4) n
C1 C2 C3 C4 24.0(4) n
C16 O2 C4 C3 108.6(4) n
C16 O2 C4 C5 -141.7(3) n
C2 C3 C4 O2 72.0(4) n
C15 C3 C4 O2 -54.5(4) n
C2 C3 C4 C5 -41.5(4) n
C15 C3 C4 C5 -167.9(3) n
O2 C4 C5 C6 55.4(4) n
C3 C4 C5 C6 170.4(3) n
O2 C4 C5 C1 -71.4(3) n
C3 C4 C5 C1 43.6(3) n
O1 C1 C5 C6 -37.9(4) n
C14 C1 C5 C6 82.1(3) n
C2 C1 C5 C6 -156.2(3) n
O1 C1 C5 C4 89.8(3) n
C14 C1 C5 C4 -150.1(3) n
C2 C1 C5 C4 -28.4(3) n
C18 O4 C6 C5 -110.1(4) n
C18 O4 C6 C7 122.7(3) n
C4 C5 C6 O4 57.3(4) n
C1 C5 C6 O4 178.6(3) n
C4 C5 C6 C7 175.1(3) n
C1 C5 C6 C7 -63.6(4) n
O4 C6 C7 C22 47.5(4) n
C5 C6 C7 C22 -69.3(4) n
O4 C6 C7 C8 -64.2(3) n
C5 C6 C7 C8 179.0(3) n
O4 C6 C7 C12 178.7(3) n
C5 C6 C7 C12 62.0(4) n
C25 O8 C8 C9 -84.4(4) n
C25 O8 C8 C7 152.1(3) n
C22 C7 C8 O8 -175.5(3) n
C6 C7 C8 O8 -57.2(3) n
C12 C7 C8 O8 63.7(3) n
C22 C7 C8 C9 63.8(4) n
C6 C7 C8 C9 -178.0(3) n
C12 C7 C8 C9 -57.0(4) n
O8 C8 C9 C10 -82.7(4) n
C7 C8 C9 C10 36.6(5) n
C8 C9 C10 C11 -1.5(6) n
C9 C10 C11 C27 119.2(4) n
C9 C10 C11 C12 -9.3(6) n
C10 C11 C12 C7 -14.9(4) n
C27 C11 C12 C7 -140.0(3) n
C10 C11 C12 C13 -149.2(3) n
C27 C11 C12 C13 85.7(4) n
C22 C7 C12 C11 -69.3(4) n
C8 C7 C12 C11 44.9(4) n
C6 C7 C12 C11 159.8(3) n
C22 C7 C12 C13 59.5(4) n
C8 C7 C12 C13 173.8(3) n
C6 C7 C12 C13 -71.3(4) n
C11 C12 C13 O10 -78.3(3) n
C7 C12 C13 O10 150.7(3) n
C11 C12 C13 C30 41.1(4) n
C7 C12 C13 C30 -90.0(4) n
C11 C12 C13 C14 171.0(3) n
C7 C12 C13 C14 40.0(4) n
O1 C1 C14 O11 -148.0(3) n
C2 C1 C14 O11 -20.3(5) n
C5 C1 C14 O11 93.3(4) n
O1 C1 C14 C13 31.1(4) n
C2 C1 C14 C13 158.8(3) n
C5 C1 C14 C13 -87.6(3) n
O10 C13 C14 O11 102.1(4) n
C30 C13 C14 O11 -12.9(5) n
C12 C13 C14 O11 -145.9(4) n
O10 C13 C14 C1 -77.0(3) n
C30 C13 C14 C1 168.0(3) n
C12 C13 C14 C1 35.1(4) n
C4 O2 C16 O3 -1.7(6) n
C4 O2 C16 C17 177.8(4) n
C6 O4 C18 O5 -10.2(6) n
C6 O4 C18 C19 169.4(4) n
O5 C18 C19 C20' -58.9(11) n
O4 C18 C19 C20' 121.5(8) n
O5 C18 C19 C20 -32.2(11) n
O4 C18 C19 C20 148.2(8) n
C20' C19 C20 C21 27(2) n
C18 C19 C20 C21 -71.0(13) n
C20 C19 C20' C21' -155(4) n
C18 C19 C20' C21' -60.4(15) n
C23 O6 C22 C7 169.2(3) n
C8 C7 C22 O6 170.2(3) n
C6 C7 C22 O6 58.1(4) n
C12 C7 C22 O6 -73.1(4) n
C22 O6 C23 O7 -1.7(7) n
C22 O6 C23 C24 176.6(4) n
C8 O8 C25 O9 1.9(5) n
C8 O8 C25 C26 -178.0(4) n
C10 C11 C27 C28 -59.9(5) n
C12 C11 C27 C28 69.7(5) n
C10 C11 C27 C29 117.2(4) n
C12 C11 C27 C29 -113.2(4) n
